data_4339674
loop_
_publ_author_name
'Ainscough, Eric W.'
'Brodie, Andrew M.'
'Derwahl, Andreas'
'Kirk, Steve'
'Otter, Carl A.'

_publ_section_title
;
 Conformationally rigid chelate rings in metal complexes of
 pyridyloxy-substituted 2,2'-dioxybiphenyl-cyclotetra- and
 cyclotriphosphazene platforms.
;
_journal_issue 23
_journal_name_full 'Inorganic chemistry'
_journal_page_first 9841
_journal_page_last 9852
_journal_paper_doi 10.1021/ic701241v
_journal_volume 46
_journal_year 2007
_chemical_formula_sum 'C56.28 H58.2 Cl2 Cu N7 O10.32 P4'
_chemical_formula_weight 1256.15
_chemical_name_systematic
; 
 ? 
;
_space_group_IT_number 29
_symmetry_cell_setting orthorhombic
_symmetry_space_group_name_Hall 'P 2c -2ac'
_symmetry_space_group_name_H-M 'P c a 21'
_atom_sites_solution_hydrogens geom
_atom_sites_solution_primary direct
_atom_sites_solution_secondary difmap
_audit_creation_method SHELXL-97
_cell_angle_alpha 90.00
_cell_angle_beta 90.00
_cell_angle_gamma 90.00
_cell_formula_units_Z 4
_cell_length_a 17.6846(8)
_cell_length_b 13.7662(8)
_cell_length_c 22.0391(13)
_cell_measurement_temperature 273(2)
_cell_volume 5365.4(5)
_computing_structure_refinement 'SHELXL-97 (Sheldrick, 1997)'
_computing_structure_solution 'SHELXS-97 (Sheldrick, 1990)'
_diffrn_ambient_temperature 273(2)
_diffrn_measured_fraction_theta_full 0.998
_diffrn_measured_fraction_theta_max 0.998
_diffrn_measurement_device_type 'area detector'
_diffrn_measurement_method 'omega scans'
_diffrn_radiation_monochromator graphite
_diffrn_radiation_source 'fine-focus sealed tube'
_diffrn_radiation_type MoK\a
_diffrn_radiation_wavelength 0.71073
_diffrn_reflns_av_R_equivalents 0.1528
_diffrn_reflns_av_sigmaI/netI 0.1175
_diffrn_reflns_limit_h_max 21
_diffrn_reflns_limit_h_min -21
_diffrn_reflns_limit_k_max 16
_diffrn_reflns_limit_k_min -16
_diffrn_reflns_limit_l_max 26
_diffrn_reflns_limit_l_min -26
_diffrn_reflns_number 68327
_diffrn_reflns_theta_full 25.35
_diffrn_reflns_theta_max 25.35
_diffrn_reflns_theta_min 2.74
_exptl_absorpt_coefficient_mu 0.696
_exptl_absorpt_correction_T_max 1
_exptl_absorpt_correction_T_min 0.564715
_exptl_absorpt_correction_type multi-scan
_exptl_absorpt_process_details 'Acta Cryst., 1995, A51, 33'
_exptl_crystal_colour green
_exptl_crystal_density_diffrn 1.555
_exptl_crystal_density_method 'not measured'
_exptl_crystal_description plate
_exptl_crystal_F_000 2602
_exptl_crystal_size_max 0.26
_exptl_crystal_size_mid 0.24
_exptl_crystal_size_min 0.06
_refine_diff_density_max 0.598
_refine_diff_density_min -0.495
_refine_diff_density_rms 0.097
_refine_ls_abs_structure_details 'Flack H D (1983), Acta Cryst. A39, 876-881'
_refine_ls_abs_structure_Flack 0.10(2)
_refine_ls_extinction_method none
_refine_ls_goodness_of_fit_ref 0.958
_refine_ls_hydrogen_treatment constr
_refine_ls_matrix_type full
_refine_ls_number_parameters 643
_refine_ls_number_reflns 9818
_refine_ls_number_restraints 49
_refine_ls_restrained_S_all 0.957
_refine_ls_R_factor_all 0.1011
_refine_ls_R_factor_gt 0.0684
_refine_ls_shift/su_max 0.001
_refine_ls_shift/su_mean 0.000
_refine_ls_structure_factor_coef Fsqd
_refine_ls_weighting_details 'calc w=1/[\s^2^(Fo^2^)+(0.0935P)^2^+0.0000P] where P=(Fo^2^+2Fc^2^)/3'
_refine_ls_weighting_scheme calc
_refine_ls_wR_factor_gt 0.1546
_refine_ls_wR_factor_ref 0.1689
_reflns_number_gt 6568
_reflns_number_total 9818
_reflns_threshold_expression >2sigma(I)
_cod_data_source_file ic701241v-file002.cif
_cod_data_source_block c548a
_cod_original_sg_symbol_H-M Pca2(1)
_cod_database_code 4339674

loop_
_symmetry_equiv_pos_as_xyz
'x, y, z'
'-x, -y, z+1/2'
'x+1/2, -y, z'
'-x+1/2, y, z+1/2'

loop_
_atom_site_label
_atom_site_type_symbol
_atom_site_fract_x
_atom_site_fract_y
_atom_site_fract_z
_atom_site_U_iso_or_equiv
_atom_site_adp_type
_atom_site_occupancy
_atom_site_symmetry_multiplicity
_atom_site_calc_flag
_atom_site_refinement_flags
_atom_site_disorder_assembly
_atom_site_disorder_group
C81 C 0.0836(4) -0.0228(5) 0.6893(3) 0.0254(17) Uani 1 1 d . . .
C31 C -0.0217(4) 0.5956(5) 0.7601(4) 0.0296(19) Uani 1 1 d . . .
C41 C -0.0849(4) 0.4938(5) 0.8765(4) 0.0299(18) Uani 1 1 d . . .
C43 C -0.1925(5) 0.4959(7) 0.9406(4) 0.048(2) Uani 1 1 d . . .
H43 H -0.2249 0.4644 0.9674 0.058 Uiso 1 1 calc R . .
C46 C -0.0962(4) 0.5916(5) 0.8581(4) 0.0342(19) Uani 1 1 d . . .
C35 C -0.0156(5) 0.7317(6) 0.8245(4) 0.044(2) Uani 1 1 d . . .
H35 H -0.0289 0.7640 0.8600 0.052 Uiso 1 1 calc R . .
C33 C 0.0527(4) 0.7287(6) 0.7305(4) 0.038(2) Uani 1 1 d . . .
H33 H 0.0848 0.7589 0.7029 0.045 Uiso 1 1 calc R . .
C32 C 0.0261(4) 0.6347(5) 0.7187(4) 0.0317(18) Uani 1 1 d . . .
H32 H 0.0406 0.6008 0.6841 0.038 Uiso 1 1 calc R . .
C42 C -0.1306(4) 0.4471(5) 0.9159(4) 0.0310(18) Uani 1 1 d . . .
H42 H -0.1209 0.3829 0.9265 0.037 Uiso 1 1 calc R . .
C34 C 0.0318(4) 0.7766(6) 0.7825(5) 0.043(2) Uani 1 1 d U . .
H34 H 0.0494 0.8392 0.7898 0.051 Uiso 1 1 calc R . .
C36 C -0.0429(4) 0.6390(5) 0.8136(4) 0.0318(19) Uani 1 1 d . . .
C45 C -0.1574(4) 0.6392(6) 0.8833(4) 0.040(2) Uani 1 1 d . . .
H45 H -0.1666 0.7034 0.8723 0.048 Uiso 1 1 calc R . .
C44 C -0.2055(5) 0.5948(6) 0.9243(4) 0.047(2) Uani 1 1 d . . .
H44 H -0.2458 0.6290 0.9410 0.056 Uiso 1 1 calc R . .
C11 C -0.2428(4) 0.2864(5) 0.8047(4) 0.0255(18) Uani 1 1 d . . .
C12 C -0.2551(4) 0.3672(6) 0.7666(4) 0.038(2) Uani 1 1 d . . .
H12 H -0.2308 0.3742 0.7294 0.046 Uiso 1 1 calc R . .
C13 C -0.3055(4) 0.4349(6) 0.7885(5) 0.041(2) Uani 1 1 d . . .
H13 H -0.3137 0.4919 0.7669 0.049 Uiso 1 1 calc R . .
C14 C -0.3439(4) 0.4192(6) 0.8418(4) 0.038(2) Uani 1 1 d . . .
H14 H -0.3810 0.4628 0.8542 0.046 Uiso 1 1 calc R . .
C15 C -0.3279(4) 0.3394(6) 0.8767(4) 0.038(2) Uani 1 1 d . . .
H15 H -0.3521 0.3310 0.9138 0.046 Uiso 1 1 calc R . .
C21 C -0.0804(4) 0.1139(5) 0.8851(4) 0.034(2) Uani 1 1 d . . .
C22 C -0.0115(4) 0.0642(6) 0.8860(4) 0.038(2) Uani 1 1 d . . .
H22 H 0.0317 0.0901 0.8682 0.045 Uiso 1 1 calc R . .
C23 C -0.0106(5) -0.0270(6) 0.9151(4) 0.040(2) Uani 1 1 d . . .
H23 H 0.0345 -0.0608 0.9201 0.048 Uiso 1 1 calc R . .
C24 C -0.0777(5) -0.0650(6) 0.9360(4) 0.040(2) Uani 1 1 d . . .
H24 H -0.0793 -0.1274 0.9521 0.049 Uiso 1 1 calc R . .
C25 C -0.1416(4) -0.0102(6) 0.9327(4) 0.037(2) Uani 1 1 d . . .
H25 H -0.1859 -0.0356 0.9490 0.045 Uiso 1 1 calc R . .
C61 C 0.2458(4) 0.2432(6) 0.7515(4) 0.033(2) Uani 1 1 d . . .
C56 C 0.2598(4) 0.3694(5) 0.6705(3) 0.0301(19) Uani 1 1 d . . .
C55 C 0.3119(5) 0.4357(7) 0.6495(4) 0.046(2) Uani 1 1 d . . .
H55 H 0.3630 0.4238 0.6558 0.055 Uiso 1 1 calc R . .
C51 C 0.1853(5) 0.3874(5) 0.6579(4) 0.040(2) Uani 1 1 d . . .
C62 C 0.2646(4) 0.1591(6) 0.7822(5) 0.045(2) Uani 1 1 d . . .
H62 H 0.2368 0.1382 0.8156 0.054 Uiso 1 1 calc R . .
C63 C 0.3268(5) 0.1070(6) 0.7614(5) 0.053(3) Uani 1 1 d . . .
H63 H 0.3405 0.0491 0.7802 0.063 Uiso 1 1 calc R . .
C66 C 0.2845(4) 0.2804(6) 0.7026(4) 0.036(2) Uani 1 1 d . . .
C52 C 0.1590(5) 0.4665(6) 0.6262(4) 0.037(2) Uani 1 1 d . . .
H52 H 0.1081 0.4738 0.6166 0.044 Uiso 1 1 calc R . .
C65 C 0.3467(4) 0.2279(7) 0.6820(5) 0.052(3) Uani 1 1 d . . .
H65 H 0.3741 0.2492 0.6485 0.062 Uiso 1 1 calc R . .
C53 C 0.2124(6) 0.5347(7) 0.6092(5) 0.057(3) Uani 1 1 d . . .
H53 H 0.1971 0.5921 0.5906 0.069 Uiso 1 1 calc R . .
C64 C 0.3680(5) 0.1412(8) 0.7128(5) 0.064(3) Uani 1 1 d . . .
H64 H 0.4104 0.1070 0.6999 0.076 Uiso 1 1 calc R . .
C54 C 0.2910(7) 0.5176(8) 0.6200(4) 0.061(3) Uani 1 1 d . . .
H54 H 0.3271 0.5620 0.6070 0.073 Uiso 1 1 calc R . .
C83 C 0.2077(4) -0.0923(5) 0.6814(4) 0.0334(19) Uani 1 1 d . . .
H83 H 0.2555 -0.1050 0.6970 0.040 Uiso 1 1 calc R . .
C86 C 0.0668(4) -0.0478(5) 0.6300(3) 0.0245(17) Uani 1 1 d . . .
C84 C 0.1892(4) -0.1232(5) 0.6244(4) 0.033(2) Uani 1 1 d . . .
H84 H 0.2232 -0.1615 0.6029 0.040 Uiso 1 1 calc R . .
C76 C -0.0055(4) -0.0165(5) 0.6016(4) 0.0306(18) Uani 1 1 d . . .
C71 C -0.0362(4) 0.0776(6) 0.6114(4) 0.035(2) Uani 1 1 d . . .
C82 C 0.1545(4) -0.0413(5) 0.7166(4) 0.0304(18) Uani 1 1 d . . .
H82 H 0.1654 -0.0208 0.7559 0.037 Uiso 1 1 calc R . .
C85 C 0.1221(4) -0.0992(5) 0.5984(4) 0.0292(18) Uani 1 1 d . . .
H85 H 0.1128 -0.1175 0.5584 0.035 Uiso 1 1 calc R . .
C75 C -0.0425(4) -0.0759(7) 0.5606(4) 0.036(2) Uani 1 1 d . . .
H75 H -0.0234 -0.1376 0.5528 0.043 Uiso 1 1 calc R . .
C74 C -0.1063(4) -0.0459(8) 0.5313(4) 0.051(3) Uani 1 1 d . . .
H74 H -0.1297 -0.0867 0.5034 0.061 Uiso 1 1 calc R . .
C72 C -0.1003(4) 0.1088(7) 0.5837(4) 0.039(2) Uani 1 1 d . . .
H72 H -0.1198 0.1703 0.5915 0.047 Uiso 1 1 calc R . .
C73 C -0.1366(5) 0.0453(8) 0.5428(4) 0.051(3) Uani 1 1 d . . .
H73 H -0.1810 0.0645 0.5236 0.061 Uiso 1 1 calc R . .
Cl1 Cl -0.31608(10) 0.04302(15) 0.87734(10) 0.0352(5) Uani 1 1 d . . .
Cl2 Cl -0.21674(12) 0.24617(15) 0.98883(10) 0.0409(5) Uani 1 1 d . . .
Cu1 Cu -0.23869(4) 0.16049(6) 0.90588(5) 0.0295(2) Uani 1 1 d . . .
N4 N -0.0752(3) 0.1352(4) 0.7494(3) 0.0289(16) Uani 1 1 d . . .
N1 N -0.0835(3) 0.3301(4) 0.7729(3) 0.0269(15) Uani 1 1 d . . .
N2 N 0.0639(3) 0.3867(4) 0.7696(3) 0.0373(18) Uani 1 1 d . . .
N3 N 0.0695(3) 0.1932(4) 0.7445(3) 0.0313(15) Uani 1 1 d . . .
N21 N -0.1443(3) 0.0799(4) 0.9069(3) 0.0313(14) Uani 1 1 d . . .
N11 N -0.2752(3) 0.2707(4) 0.8568(3) 0.0257(14) Uani 1 1 d . . .
O4 O -0.0199(3) 0.4445(3) 0.8533(2) 0.0301(13) Uani 1 1 d . . .
O3 O -0.0504(2) 0.4992(3) 0.7472(2) 0.0279(12) Uani 1 1 d . . .
O6 O 0.1835(2) 0.2971(3) 0.7773(2) 0.0276(12) Uani 1 1 d . . .
O5 O 0.1299(2) 0.3156(3) 0.6736(3) 0.0355(14) Uani 1 1 d . . .
O7 O 0.0040(3) 0.1434(3) 0.6499(2) 0.0302(12) Uani 1 1 d . . .
O2 O -0.0842(3) 0.2063(3) 0.8587(2) 0.0281(12) Uani 1 1 d . . .
O1 O -0.1932(2) 0.2128(3) 0.7858(2) 0.0249(11) Uani 1 1 d . . .
O8 O 0.0272(2) 0.0183(3) 0.7269(2) 0.0240(12) Uani 1 1 d . . .
P1 P -0.10366(9) 0.22344(13) 0.78833(10) 0.0254(4) Uani 1 1 d . . .
P2 P -0.02097(10) 0.40827(13) 0.78431(11) 0.0287(5) Uani 1 1 d . . .
P3 P 0.10623(10) 0.29757(14) 0.74221(10) 0.0287(5) Uani 1 1 d . . .
P4 P 0.00609(10) 0.12885(13) 0.71936(10) 0.0244(4) Uani 1 1 d . . .
C90A C 0.7343(15) 0.805(2) 0.5517(11) 0.050(4) Uani 0.424(17) 1 d PDU A 1
N90A N 0.7723(12) 0.7595(16) 0.5210(11) 0.068(4) Uani 0.424(17) 1 d PDU A 1
C91A C 0.7053(16) 0.871(2) 0.5970(12) 0.053(4) Uani 0.424(17) 1 d PDU A 1
H91A H 0.6550 0.8513 0.6081 0.079 Uiso 0.424(17) 1 calc PR A 1
H91B H 0.7042 0.9353 0.5808 0.079 Uiso 0.424(17) 1 calc PR A 1
H91C H 0.7373 0.8689 0.6321 0.079 Uiso 0.424(17) 1 calc PR A 1
N90B N 0.7539(9) 0.7958(13) 0.4904(8) 0.068(4) Uani 0.576(17) 1 d PDU A 2
C90B C 0.7250(11) 0.8242(15) 0.5323(9) 0.050(4) Uani 0.576(17) 1 d PDU A 2
C91B C 0.6861(11) 0.8593(17) 0.5844(9) 0.053(4) Uani 0.576(17) 1 d PDU A 2
H91D H 0.6562 0.9148 0.5734 0.079 Uiso 0.576(17) 1 calc PR A 2
H91E H 0.7222 0.8777 0.6149 0.079 Uiso 0.576(17) 1 calc PR A 2
H91F H 0.6538 0.8092 0.6001 0.079 Uiso 0.576(17) 1 calc PR A 2

loop_
_atom_site_aniso_label
_atom_site_aniso_U_11
_atom_site_aniso_U_22
_atom_site_aniso_U_33
_atom_site_aniso_U_23
_atom_site_aniso_U_13
_atom_site_aniso_U_12
C81 0.025(4) 0.014(4) 0.037(5) 0.003(3) 0.002(3) -0.007(3)
C31 0.025(4) 0.010(4) 0.053(6) -0.001(4) -0.010(4) 0.000(3)
C41 0.031(4) 0.019(4) 0.040(5) -0.002(4) 0.003(4) -0.001(3)
C43 0.058(6) 0.043(5) 0.044(6) -0.003(5) 0.012(5) -0.005(5)
C46 0.042(5) 0.015(4) 0.047(5) -0.006(4) -0.006(4) 0.000(4)
C35 0.048(5) 0.022(4) 0.061(6) -0.006(4) 0.004(5) -0.001(4)
C33 0.024(4) 0.032(5) 0.057(6) 0.017(4) -0.001(4) -0.002(3)
C32 0.032(4) 0.016(4) 0.046(5) 0.004(4) 0.008(4) 0.007(3)
C42 0.034(4) 0.026(4) 0.033(5) 0.004(4) 0.000(4) -0.002(3)
C34 0.046(4) 0.025(3) 0.057(4) 0.007(3) -0.003(3) -0.011(3)
C36 0.028(4) 0.011(4) 0.057(6) 0.000(4) -0.005(4) 0.000(3)
C45 0.045(5) 0.018(4) 0.058(6) -0.003(4) 0.011(4) 0.002(4)
C44 0.049(5) 0.037(5) 0.055(6) -0.002(4) 0.017(4) -0.002(4)
C11 0.017(3) 0.014(4) 0.045(5) 0.000(3) -0.003(3) -0.006(3)
C12 0.028(4) 0.033(5) 0.054(6) 0.015(4) -0.006(4) -0.004(4)
C13 0.031(4) 0.023(4) 0.070(7) 0.001(5) -0.001(5) 0.005(3)
C14 0.023(4) 0.025(5) 0.066(7) 0.001(4) -0.019(4) 0.006(3)
C15 0.033(4) 0.040(5) 0.041(5) -0.007(4) 0.001(4) 0.003(4)
C21 0.025(4) 0.026(4) 0.052(6) -0.004(4) -0.013(4) 0.010(3)
C22 0.034(4) 0.035(5) 0.045(5) 0.000(4) -0.003(4) 0.003(4)
C23 0.044(5) 0.037(5) 0.039(5) -0.006(4) -0.008(4) 0.012(4)
C24 0.045(5) 0.031(5) 0.045(6) 0.006(4) -0.003(4) 0.000(4)
C25 0.031(4) 0.034(5) 0.047(5) 0.012(4) 0.004(4) 0.001(4)
C61 0.018(4) 0.030(4) 0.052(6) -0.022(4) -0.003(4) 0.006(3)
C56 0.037(4) 0.027(4) 0.026(5) -0.007(3) 0.012(4) -0.005(4)
C55 0.039(5) 0.053(6) 0.045(6) -0.003(5) -0.002(4) -0.022(5)
C51 0.050(5) 0.022(4) 0.048(5) -0.001(4) 0.016(4) -0.010(4)
C62 0.033(4) 0.029(5) 0.074(7) 0.003(5) -0.016(5) 0.005(4)
C63 0.046(5) 0.024(5) 0.088(8) -0.007(5) -0.004(5) 0.012(4)
C66 0.024(4) 0.039(5) 0.044(5) -0.013(4) 0.005(4) 0.002(4)
C52 0.038(5) 0.031(5) 0.041(5) 0.004(4) 0.006(4) 0.004(4)
C65 0.019(4) 0.059(6) 0.079(7) -0.009(6) 0.005(4) 0.004(4)
C53 0.088(8) 0.029(5) 0.054(6) 0.000(5) -0.002(6) -0.022(5)
C64 0.033(5) 0.076(8) 0.082(8) -0.042(7) -0.009(5) 0.014(5)
C54 0.085(8) 0.062(8) 0.036(6) -0.006(5) 0.022(5) -0.034(6)
C83 0.020(4) 0.027(4) 0.052(6) 0.011(4) -0.002(4) 0.003(3)
C86 0.014(3) 0.023(4) 0.037(5) 0.002(4) -0.001(3) -0.001(3)
C84 0.024(4) 0.019(4) 0.058(6) -0.007(4) 0.006(4) 0.004(3)
C76 0.031(4) 0.020(4) 0.041(5) -0.001(4) 0.001(4) -0.001(3)
C71 0.026(4) 0.031(5) 0.049(5) 0.013(4) 0.007(4) -0.003(4)
C82 0.034(4) 0.018(4) 0.040(5) 0.002(4) -0.008(4) 0.003(3)
C85 0.024(4) 0.025(4) 0.039(5) -0.007(4) 0.002(3) -0.001(3)
C75 0.024(4) 0.053(6) 0.031(5) 0.004(4) -0.005(4) -0.002(4)
C74 0.026(4) 0.081(8) 0.046(6) -0.016(5) -0.003(4) -0.014(5)
C72 0.027(4) 0.055(6) 0.035(5) 0.008(4) 0.002(4) 0.013(4)
C73 0.026(4) 0.079(8) 0.046(6) 0.003(5) -0.003(4) 0.017(5)
Cl1 0.0306(10) 0.0344(11) 0.0406(12) -0.0006(10) -0.0005(9) -0.0050(8)
Cl2 0.0567(13) 0.0291(11) 0.0368(12) 0.0021(9) -0.0051(10) -0.0014(10)
Cu1 0.0268(4) 0.0232(4) 0.0385(5) 0.0029(5) 0.0001(5) 0.0023(4)
N4 0.024(3) 0.008(3) 0.055(5) -0.006(3) 0.006(3) -0.007(2)
N1 0.016(3) 0.013(3) 0.052(4) -0.012(3) -0.002(3) 0.002(2)
N2 0.023(3) 0.011(3) 0.078(6) 0.003(3) 0.000(3) -0.003(2)
N3 0.016(3) 0.019(3) 0.058(5) -0.001(3) -0.001(3) 0.002(2)
N21 0.033(3) 0.018(3) 0.043(4) 0.008(3) 0.003(3) 0.005(3)
N11 0.024(3) 0.016(3) 0.037(4) 0.005(3) 0.000(3) 0.005(3)
O4 0.022(3) 0.016(3) 0.052(4) 0.002(2) -0.001(2) -0.005(2)
O3 0.020(2) 0.013(2) 0.051(3) -0.002(2) -0.007(2) -0.004(2)
O6 0.019(2) 0.016(2) 0.048(3) -0.006(2) -0.002(2) 0.0018(19)
O5 0.016(2) 0.022(3) 0.069(4) 0.000(3) -0.002(3) -0.005(2)
O7 0.035(3) 0.009(2) 0.046(3) -0.002(2) 0.002(3) 0.001(2)
O2 0.022(2) 0.016(3) 0.047(3) -0.003(2) -0.004(2) 0.001(2)
O1 0.015(2) 0.015(2) 0.045(3) -0.005(2) -0.001(2) -0.0035(19)
O8 0.025(3) 0.008(2) 0.040(3) 0.000(2) 0.003(2) -0.0040(19)
P1 0.0190(9) 0.0196(10) 0.0375(12) -0.0016(9) 0.0034(9) -0.0008(8)
P2 0.0211(9) 0.0124(9) 0.0525(14) -0.0021(10) 0.0002(10) -0.0035(8)
P3 0.0201(9) 0.0151(9) 0.0509(14) -0.0007(9) 0.0017(9) -0.0034(8)
P4 0.0222(9) 0.0111(9) 0.0399(12) -0.0011(9) 0.0025(9) -0.0023(7)
C90A 0.052(5) 0.048(5) 0.051(5) -0.002(3) -0.002(3) -0.003(3)
N90A 0.071(5) 0.065(5) 0.066(5) -0.002(3) -0.002(3) -0.002(3)
C91A 0.054(5) 0.049(5) 0.056(5) 0.003(3) -0.003(3) 0.001(3)
N90B 0.071(5) 0.065(5) 0.066(5) -0.002(3) -0.002(3) -0.002(3)
C90B 0.052(5) 0.048(5) 0.051(5) -0.002(3) -0.002(3) -0.003(3)
C91B 0.054(5) 0.049(5) 0.056(5) 0.003(3) -0.003(3) 0.001(3)

loop_
_atom_type_symbol
_atom_type_description
_atom_type_scat_dispersion_real
_atom_type_scat_dispersion_imag
_atom_type_scat_source
C C 0.0033 0.0016 'International Tables Vol C Tables 4.2.6.8 and 6.1.1.4'
H H 0.0000 0.0000 'International Tables Vol C Tables 4.2.6.8 and 6.1.1.4'
N N 0.0061 0.0033 'International Tables Vol C Tables 4.2.6.8 and 6.1.1.4'
O O 0.0106 0.0060 'International Tables Vol C Tables 4.2.6.8 and 6.1.1.4'
P P 0.1023 0.0942 'International Tables Vol C Tables 4.2.6.8 and 6.1.1.4'
Cl Cl 0.1484 0.1585 'International Tables Vol C Tables 4.2.6.8 and 6.1.1.4'
Cu Cu 0.3201 1.2651 'International Tables Vol C Tables 4.2.6.8 and 6.1.1.4'

loop_
_geom_angle_atom_site_label_1
_geom_angle_atom_site_label_2
_geom_angle_atom_site_label_3
_geom_angle
C86 C81 O8 120.1(6)
C86 C81 C82 123.2(7)
O8 C81 C82 116.6(7)
C32 C31 C36 125.0(7)
C32 C31 O3 116.8(7)
C36 C31 O3 118.1(7)
C42 C41 C46 123.4(7)
C42 C41 O4 119.0(6)
C46 C41 O4 117.5(6)
C42 C43 C44 119.1(8)
C42 C43 H43 120.4
C44 C43 H43 120.4
C45 C46 C41 116.5(7)
C45 C46 C36 123.1(7)
C41 C46 C36 120.4(7)
C36 C35 C34 120.2(8)
C36 C35 H35 119.9
C34 C35 H35 119.9
C34 C33 C32 120.6(7)
C34 C33 H33 119.7
C32 C33 H33 119.7
C31 C32 C33 116.8(7)
C31 C32 H32 121.6
C33 C32 H32 121.6
C41 C42 C43 119.5(8)
C41 C42 H42 120.3
C43 C42 H42 120.3
C33 C34 C35 120.2(7)
C33 C34 H34 119.9
C35 C34 H34 119.9
C31 C36 C35 117.1(8)
C31 C36 C46 122.7(7)
C35 C36 C46 120.1(8)
C46 C45 C44 122.3(8)
C46 C45 H45 118.8
C44 C45 H45 118.8
C45 C44 C43 119.1(8)
C45 C44 H44 120.4
C43 C44 H44 120.4
N11 C11 O1 114.8(6)
N11 C11 C12 126.0(7)
O1 C11 C12 119.2(7)
C13 C12 C11 115.1(8)
C13 C12 H12 122.4
C11 C12 H12 122.4
C14 C13 C12 120.9(8)
C14 C13 H13 119.6
C12 C13 H13 119.6
C15 C14 C13 120.2(8)
C15 C14 H14 119.9
C13 C14 H14 119.9
C14 C15 N11 120.3(8)
C14 C15 H15 119.9
N11 C15 H15 119.9
N21 C21 C22 124.8(7)
N21 C21 O2 115.8(6)
C22 C21 O2 119.4(7)
C21 C22 C23 116.9(7)
C21 C22 H22 121.6
C23 C22 H22 121.6
C24 C23 C22 118.7(7)
C24 C23 H23 120.7
C22 C23 H23 120.7
C25 C24 C23 119.3(8)
C25 C24 H24 120.4
C23 C24 H24 120.4
C24 C25 N21 123.7(7)
C24 C25 H25 118.2
N21 C25 H25 118.2
C66 C61 C62 125.2(7)
C66 C61 O6 119.8(7)
C62 C61 O6 114.8(7)
C51 C56 C55 117.1(8)
C51 C56 C66 122.0(7)
C55 C56 C66 120.8(7)
C54 C55 C56 122.1(9)
C54 C55 H55 118.9
C56 C55 H55 118.9
C56 C51 C52 124.8(7)
C56 C51 O5 119.0(7)
C52 C51 O5 115.9(7)
C61 C62 C63 117.4(9)
C61 C62 H62 121.3
C63 C62 H62 121.3
C64 C63 C62 119.9(9)
C64 C63 H63 120.0
C62 C63 H63 120.0
C61 C66 C65 117.2(8)
C61 C66 C56 122.4(7)
C65 C66 C56 120.4(8)
C51 C52 C53 116.4(8)
C51 C52 H52 121.8
C53 C52 H52 121.8
C66 C65 C64 119.2(9)
C66 C65 H65 120.4
C64 C65 H65 120.4
C52 C53 C54 120.4(9)
C52 C53 H53 119.8
C54 C53 H53 119.8
C63 C64 C65 121.2(8)
C63 C64 H64 119.4
C65 C64 H64 119.4
C55 C54 C53 118.9(9)
C55 C54 H54 120.5
C53 C54 H54 120.5
C84 C83 C82 120.2(7)
C84 C83 H83 119.9
C82 C83 H83 119.9
C81 C86 C85 116.6(6)
C81 C86 C76 120.6(7)
C85 C86 C76 122.7(7)
C85 C84 C83 121.4(7)
C85 C84 H84 119.3
C83 C84 H84 119.3
C75 C76 C71 117.2(7)
C75 C76 C86 120.6(7)
C71 C76 C86 121.9(7)
C72 C71 C76 122.6(8)
C72 C71 O7 118.8(7)
C76 C71 O7 118.6(6)
C83 C82 C81 116.6(7)
C83 C82 H82 121.7
C81 C82 H82 121.7
C84 C85 C86 121.7(7)
C84 C85 H85 119.2
C86 C85 H85 119.2
C74 C75 C76 121.4(9)
C74 C75 H75 119.3
C76 C75 H75 119.3
C75 C74 C73 120.4(9)
C75 C74 H74 119.8
C73 C74 H74 119.8
C71 C72 C73 118.2(8)
C71 C72 H72 120.9
C73 C72 H72 120.9
C74 C73 C72 120.1(8)
C74 C73 H73 119.9
C72 C73 H73 119.9
N11 Cu1 N21 134.8(3)
N11 Cu1 Cl1 101.79(18)
N21 Cu1 Cl1 96.54(18)
N11 Cu1 Cl2 95.75(19)
N21 Cu1 Cl2 98.0(2)
Cl1 Cu1 Cl2 137.29(9)
P1 N4 P4 124.2(3)
P1 N1 P2 141.2(4)
P3 N2 P2 133.7(4)
P4 N3 P3 144.7(4)
C21 N21 C25 116.4(6)
C21 N21 Cu1 121.0(5)
C25 N21 Cu1 122.5(5)
C11 N11 C15 117.3(6)
C11 N11 Cu1 117.8(5)
C15 N11 Cu1 124.6(5)
C41 O4 P2 118.4(5)
C31 O3 P2 120.5(4)
C61 O6 P3 118.2(5)
C51 O5 P3 121.0(5)
C71 O7 P4 121.2(4)
C21 O2 P1 123.1(5)
C11 O1 P1 123.1(4)
C81 O8 P4 119.4(4)
N1 P1 N4 122.7(3)
N1 P1 O1 107.9(3)
N4 P1 O1 103.2(3)
N1 P1 O2 107.6(3)
N4 P1 O2 110.2(3)
O1 P1 O2 103.6(3)
N1 P2 N2 121.0(3)
N1 P2 O3 103.2(3)
N2 P2 O3 111.0(3)
N1 P2 O4 112.1(3)
N2 P2 O4 104.1(3)
O3 P2 O4 104.4(3)
N2 P3 O6 103.3(3)
N2 P3 N3 120.4(3)
O6 P3 N3 109.8(3)
N2 P3 O5 111.9(3)
O6 P3 O5 103.9(3)
N3 P3 O5 106.3(3)
N3 P4 O7 107.5(3)
N3 P4 O8 110.3(3)
O7 P4 O8 103.7(3)
N3 P4 N4 118.7(3)
O7 P4 N4 112.6(3)
O8 P4 N4 103.0(3)
N90A C90A C91A 165(3)
N90B C90B C91B 178(2)
C90B C91B H91D 109.5
C90B C91B H91E 109.5
H91D C91B H91E 109.5
C90B C91B H91F 109.5
H91D C91B H91F 109.5
H91E C91B H91F 109.5

loop_
_geom_bond_atom_site_label_1
_geom_bond_atom_site_label_2
_geom_bond_distance
C81 C86 1.384(10)
C81 O8 1.414(8)
C81 C82 1.414(9)
C31 C32 1.356(11)
C31 C36 1.374(11)
C31 O3 1.448(8)
C41 C42 1.349(10)
C41 C46 1.421(10)
C41 O4 1.430(9)
C43 C42 1.396(11)
C43 C44 1.427(12)
C43 H43 0.9300
C46 C45 1.381(11)
C46 C36 1.510(11)
C35 C36 1.385(10)
C35 C34 1.394(12)
C35 H35 0.9300
C33 C34 1.374(12)
C33 C32 1.401(10)
C33 H33 0.9300
C32 H32 0.9300
C42 H42 0.9300
C34 H34 0.9300
C45 C44 1.384(11)
C45 H45 0.9300
C44 H44 0.9300
C11 N11 1.302(9)
C11 O1 1.403(8)
C11 C12 1.411(10)
C12 C13 1.377(11)
C12 H12 0.9300
C13 C14 1.374(12)
C13 H13 0.9300
C14 C15 1.371(11)
C14 H14 0.9300
C15 N11 1.397(9)
C15 H15 0.9300
C21 N21 1.314(9)
C21 C22 1.398(10)
C21 O2 1.401(9)
C22 C23 1.410(11)
C22 H22 0.9300
C23 C24 1.376(11)
C23 H23 0.9300
C24 C25 1.360(11)
C24 H24 0.9300
C25 N21 1.365(9)
C25 H25 0.9300
C61 C66 1.375(12)
C61 C62 1.383(11)
C61 O6 1.446(8)
C56 C51 1.369(11)
C56 C55 1.376(11)
C56 C66 1.481(11)
C55 C54 1.352(13)
C55 H55 0.9300
C51 C52 1.376(11)
C51 O5 1.434(9)
C62 C63 1.391(12)
C62 H62 0.9300
C63 C64 1.379(14)
C63 H63 0.9300
C66 C65 1.393(11)
C52 C53 1.383(12)
C52 H52 0.9300
C65 C64 1.423(14)
C65 H65 0.9300
C53 C54 1.429(14)
C53 H53 0.9300
C64 H64 0.9300
C54 H54 0.9300
C83 C84 1.367(11)
C83 C82 1.407(11)
C83 H83 0.9300
C86 C85 1.394(10)
C86 C76 1.488(10)
C84 C85 1.358(10)
C84 H84 0.9300
C76 C75 1.384(11)
C76 C71 1.420(11)
C71 C72 1.357(11)
C71 O7 1.430(9)
C82 H82 0.9300
C85 H85 0.9300
C75 C74 1.365(11)
C75 H75 0.9300
C74 C73 1.388(13)
C74 H74 0.9300
C72 C73 1.410(13)
C72 H72 0.9300
C73 H73 0.9300
Cl1 Cu1 2.210(2)
Cl2 Cu1 2.210(2)
Cu1 N11 1.972(6)
Cu1 N21 2.004(5)
N4 P1 1.570(6)
N4 P4 1.585(6)
N1 P1 1.549(6)
N1 P2 1.563(5)
N2 P3 1.559(6)
N2 P2 1.564(6)
N3 P4 1.533(6)
N3 P3 1.577(6)
O4 P2 1.601(6)
O3 P2 1.583(5)
O6 P3 1.569(5)
O5 P3 1.589(6)
O7 P4 1.544(6)
O2 P1 1.606(5)
O1 P1 1.591(4)
O8 P4 1.576(4)
C90A N90A 1.139(15)
C90A C91A 1.442(16)
C91A H91A 0.9600
C91A H91B 0.9600
C91A H91C 0.9600
N90B C90B 1.125(13)
C90B C91B 1.423(14)
C91B H91D 0.9600
C91B H91E 0.9600
C91B H91F 0.9600
